data_7122101
loop_
_publ_author_name
'Morgan, Lewis C. F.'
'Kim, Yejin'
'Blandy, Jack N.'
'Murray, Claire A.'
'Christensen, Kirsten E.'
'Thompson, Amber L.'

_publ_section_title
;
 Unexpected behaviour in derivatives of Barluenga's reagent,
 Hal(Coll)<sub>2</sub>X (Coll = 2,4,6-trimethyl pyridine, collidine; Hal =
 I, Br; X = PF<sub>6</sub>, ClO<sub>4</sub> &amp; BF<sub>4</sub>).
;
_journal_issue 70
_journal_name_full 'Chemical communications (Cambridge, England)'
_journal_page_first 9849
_journal_page_last 9852
_journal_paper_doi 10.1039/c8cc05430d
_journal_volume 54
_journal_year 2018
_chemical_formula_moiety 'C16 H22 Br N2, Cl O4'
_chemical_formula_sum 'C16 H22 Br Cl N2 O4'
_chemical_formula_weight 421.72
_chemical_melting_point ?
_space_group_IT_number 15
_space_group_name_Hall '-C 2yc'
_space_group_name_H-M_alt 'C 1 2/c 1'
_symmetry_cell_setting monoclinic
_symmetry_space_group_name_Hall '-C 2yc'
_symmetry_space_group_name_H-M 'C 1 2/c 1'
_atom_sites_solution_hydrogens difmap
_atom_sites_solution_primary other
_audit_creation_date 2018-06-04
_audit_creation_method CRYSTALS_ver_14.61_build_6720
_audit_update_record
;
2018-07-05 deposited with the CCDC.
2018-08-06 downloaded from the CCDC.
;
_cell_angle_alpha 90
_cell_angle_beta 102.549(3)
_cell_angle_gamma 90
_cell_formula_units_Z 8
_cell_length_a 28.8168(10)
_cell_length_b 8.5588(2)
_cell_length_c 15.2931(5)
_cell_measurement_reflns_used 8906
_cell_measurement_temperature 100
_cell_measurement_theta_max 76
_cell_measurement_theta_min 4
_cell_volume 3681.7(2)
_computing_cell_refinement
; 
 CrysAlisPro (Rigaku Oxford Diffraction, 2017) 
;
_computing_data_collection 'SuperNova, (Oxford Diffraction, 2010)'
_computing_data_reduction
; 
 CrysAlisPro (Rigaku Oxford Diffraction, 2017) 
;
_computing_molecular_graphics 'CAMERON (Watkin et al., 1996)'
_computing_publication_material 'CRYSTALS (Betteridge et al., 2003)'
_computing_structure_refinement 'CRYSTALS (Betteridge et al., 2003)'
_computing_structure_solution 'Refined from known structure'
_diffrn_ambient_temperature 100
_diffrn_measured_fraction_theta_full 0.997
_diffrn_measured_fraction_theta_max 0.992
_diffrn_measurement_device Area
_diffrn_measurement_device_type 'Oxford Diffraction SuperNova'
_diffrn_measurement_method \w
_diffrn_radiation_monochromator 'focussing mirrors'
_diffrn_radiation_type 'Cu K\a'
_diffrn_radiation_wavelength 1.54180
_diffrn_reflns_av_R_equivalents 0.037
_diffrn_reflns_av_sigmaI/netI 0.0385
_diffrn_reflns_limit_h_max 36
_diffrn_reflns_limit_h_min -30
_diffrn_reflns_limit_k_max 10
_diffrn_reflns_limit_k_min -10
_diffrn_reflns_limit_l_max 16
_diffrn_reflns_limit_l_min -19
_diffrn_reflns_number 19843
_diffrn_reflns_theta_full 74.723
_diffrn_reflns_theta_max 76.248
_diffrn_reflns_theta_min 3.142
_diffrn_standards_number 0
_exptl_absorpt_coefficient_mu 4.575
_exptl_absorpt_correction_T_max 0.69
_exptl_absorpt_correction_T_min 0.42
_exptl_absorpt_correction_type multi-scan
_exptl_absorpt_process_details
; 
 CrysAlisPro (Rigaku Oxford Diffraction, 2017) 
;
_exptl_crystal_colour clear_pale_colourless
_exptl_crystal_density_diffrn 1.522
_exptl_crystal_density_method 'not measured'
_exptl_crystal_description block
_exptl_crystal_F_000 1728
_exptl_crystal_size_max 0.35
_exptl_crystal_size_mid 0.15
_exptl_crystal_size_min 0.08
_refine_diff_density_max 0.75
_refine_diff_density_min -1.16
_refine_ls_extinction_method None
_refine_ls_goodness_of_fit_ref 0.9978
_refine_ls_hydrogen_treatment constr
_refine_ls_matrix_type full
_refine_ls_number_parameters 304
_refine_ls_number_reflns 3807
_refine_ls_number_restraints 0
_refine_ls_R_factor_all 0.0567
_refine_ls_R_factor_gt 0.0530
_refine_ls_shift/su_max 0.0005115
_refine_ls_shift/su_mean 0.0000134
_refine_ls_structure_factor_coef Fsqd
_refine_ls_weighting_details
;
 Method= Modified Sheldrick 
 w=1/[\s^2^(F^2^) + ( 0.09P)^2^ +14.78P] 
 ,where P=(max(Fo^2^,0) + 2Fc^2^)/3 
;
_refine_ls_weighting_scheme calc
_refine_ls_wR_factor_all 0.1504
_refine_ls_wR_factor_gt 0.1443
_refine_ls_wR_factor_ref 0.1503
_reflns_limit_h_max 35
_reflns_limit_h_min -36
_reflns_limit_k_max 10
_reflns_limit_k_min 0
_reflns_limit_l_max 19
_reflns_limit_l_min 0
_reflns_number_gt 3460
_reflns_number_total 3823
_reflns_threshold_expression I>2.0\s(I)
_oxford_diffrn_Wilson_B_factor 0.00
_oxford_diffrn_Wilson_scale 0.00
_oxford_refine_ls_r_factor_ref 0.0567
_oxford_refine_ls_scale 1.664(15)
_oxford_reflns_number_all 3808
_oxford_structure_analysis_title 067YK14-100K
_cod_data_source_file c8cc05430d2.cif
_cod_data_source_block BrColl2ClO4-II-100K
_cod_depositor_comments
;
The following automatic conversions were performed:

'_chemical_melting_point' value 'not measured' was changed to '?' -
the value is undefined or not given.

Automatic conversion script
Id: cif_fix_values 4973 2017-02-22 13:04:09Z antanas 

 Adding full bibliography for 7122093--7122107.cif.
;
_cod_original_sg_symbol_Hall '-c 2yc'
_cod_original_sg_symbol_H-M 'C 2/c'
_cod_database_code 7122101
_oxford_refine_reflns_threshold_expression_ref I>-3.0\s(I)

loop_
_symmetry_equiv_pos_as_xyz
x,y,z
-x,-y,-z
x+1/2,y+1/2,z
-x+1/2,-y+1/2,-z
-x,y,-z+1/2
x,-y,z+1/2
-x+1/2,y+1/2,-z+1/2
x+1/2,-y+1/2,z+1/2

loop_
_atom_site_label
_atom_site_type_symbol
_atom_site_fract_x
_atom_site_fract_y
_atom_site_fract_z
_atom_site_U_iso_or_equiv
_atom_site_occupancy
_atom_site_adp_type
_atom_site_refinement_flags_posn
_atom_site_disorder_assembly
_atom_site_disorder_group
Br1 Br 0.7500 0.2500 0.5000 0.0376 1.0000 Uani S . .
N11 N 0.74534(11) 0.0206(3) 0.44656(19) 0.0365 1.0000 Uani . . .
C12 C 0.78513(12) -0.0640(4) 0.4481(2) 0.0371 1.0000 Uani . . .
C13 C 0.78216(12) -0.2057(4) 0.4035(2) 0.0381 1.0000 Uani . . .
C14 C 0.73857(13) -0.2623(4) 0.3572(2) 0.0387 1.0000 Uani . . .
C15 C 0.69824(13) -0.1748(4) 0.3600(2) 0.0399 1.0000 Uani . . .
C16 C 0.70163(13) -0.0341(4) 0.4051(2) 0.0377 1.0000 Uani . . .
C17 C 0.83178(14) 0.0012(5) 0.4986(3) 0.0496 1.0000 Uani . . .
C18 C 0.73493(16) -0.4132(5) 0.3047(3) 0.0542 1.0000 Uani . . .
C19 C 0.65868(14) 0.0618(5) 0.4087(3) 0.0519 1.0000 Uani . . .
Br2 Br 0.50411(4) 0.50632(15) 0.48490(6) 0.0288 0.5000 Uani . 1 -1
N21 N 0.5380(3) 0.4804(12) 0.3754(6) 0.0292 0.5000 Uani . 1 -1
C22 C 0.5507(4) 0.6071(13) 0.3359(9) 0.0254 0.5000 Uani . 1 -1
C23 C 0.5743(4) 0.5945(11) 0.2677(7) 0.0280 0.5000 Uani . 1 -1
C24 C 0.5857(4) 0.4464(14) 0.2383(9) 0.0298 0.5000 Uani . 1 -1
C25 C 0.5705(5) 0.3153(17) 0.2798(9) 0.0351 0.5000 Uani . 1 -1
C26 C 0.5465(4) 0.3360(14) 0.3472(9) 0.0320 0.5000 Uani . 1 -1
C27 C 0.5382(4) 0.7680(12) 0.3675(7) 0.0335 0.5000 Uani . 1 -1
C28 C 0.6120(6) 0.4289(17) 0.1655(9) 0.0449 0.5000 Uani . 1 -1
C29 C 0.5307(4) 0.1999(14) 0.3948(8) 0.0445 0.5000 Uani . 1 -1
N31 N 0.4702(3) 0.5292(11) 0.5946(5) 0.0260 0.5000 Uani . 1 -1
C32 C 0.4586(4) 0.4022(13) 0.6354(7) 0.0273 0.5000 Uani . 1 -1
C33 C 0.4351(4) 0.4181(12) 0.7037(8) 0.0304 0.5000 Uani . 1 -1
C34 C 0.4236(4) 0.5652(16) 0.7334(8) 0.0332 0.5000 Uani . 1 -1
C35 C 0.4373(5) 0.6902(17) 0.6910(10) 0.0359 0.5000 Uani . 1 -1
C36 C 0.4600(4) 0.6775(15) 0.6201(8) 0.0317 0.5000 Uani . 1 -1
C37 C 0.4723(5) 0.2453(13) 0.6063(8) 0.0449 0.5000 Uani . 1 -1
C38 C 0.3966(5) 0.5806(17) 0.8064(9) 0.0426 0.5000 Uani . 1 -1
C39 C 0.4752(5) 0.8175(13) 0.5723(9) 0.0513 0.5000 Uani . 1 -1
Cl1 Cl 0.61195(4) 0.03241(12) 0.64337(6) 0.0506 1.0000 Uani . . .
O11 O 0.6246(2) 0.1832(5) 0.6187(3) 0.1119 1.0000 Uani . . .
O12 O 0.57987(14) 0.0473(4) 0.7012(3) 0.0820 1.0000 Uani . . .
O13 O 0.5935(2) -0.0613(5) 0.5671(2) 0.1193 1.0000 Uani . . .
O14 O 0.65207(13) -0.0502(5) 0.6946(3) 0.0835 1.0000 Uani . . .
H131 H 0.8094 -0.2631 0.4049 0.0460 1.0000 Uiso R . .
H151 H 0.6680 -0.2091 0.3313 0.0480 1.0000 Uiso R . .
H171 H 0.8575 -0.0719 0.5003 0.0737 1.0000 Uiso R . .
H172 H 0.8380 0.0987 0.4721 0.0739 1.0000 Uiso R . .
H173 H 0.8297 0.0242 0.5601 0.0737 1.0000 Uiso R . .
H181 H 0.7039 -0.4590 0.2969 0.0813 1.0000 Uiso R . .
H182 H 0.7408 -0.3915 0.2463 0.0813 1.0000 Uiso R . .
H183 H 0.7580 -0.4879 0.3349 0.0813 1.0000 Uiso R . .
H191 H 0.6581 0.0865 0.4690 0.0771 1.0000 Uiso R . .
H192 H 0.6590 0.1564 0.3767 0.0776 1.0000 Uiso R . .
H193 H 0.6308 0.0038 0.3817 0.0776 1.0000 Uiso R . .
H231 H 0.5827 0.6835 0.2407 0.0339 0.5000 Uiso R 1 -1
H251 H 0.5765 0.2153 0.2614 0.0421 0.5000 Uiso R 1 -1
H271 H 0.5490 0.8474 0.3324 0.0499 0.5000 Uiso R 1 -1
H272 H 0.5532 0.7818 0.4297 0.0499 0.5000 Uiso R 1 -1
H273 H 0.5044 0.7757 0.3600 0.0498 0.5000 Uiso R 1 -1
H281 H 0.5966 0.3520 0.1231 0.0671 0.5000 Uiso R 1 -1
H282 H 0.6442 0.3969 0.1906 0.0668 0.5000 Uiso R 1 -1
H283 H 0.6124 0.5269 0.1360 0.0667 0.5000 Uiso R 1 -1
H291 H 0.4969 0.2035 0.3886 0.0667 0.5000 Uiso R 1 -1
H292 H 0.5459 0.2028 0.4572 0.0670 0.5000 Uiso R 1 -1
H293 H 0.5387 0.1037 0.3698 0.0669 0.5000 Uiso R 1 -1
H331 H 0.4263 0.3302 0.7311 0.0361 0.5000 Uiso R 1 -1
H351 H 0.4315 0.7889 0.7104 0.0430 0.5000 Uiso R 1 -1
H371 H 0.4645 0.1686 0.6461 0.0670 0.5000 Uiso R 1 -1
H372 H 0.5059 0.2428 0.6095 0.0669 0.5000 Uiso R 1 -1
H373 H 0.4550 0.2244 0.5461 0.0669 0.5000 Uiso R 1 -1
H381 H 0.4124 0.6511 0.8520 0.0641 0.5000 Uiso R 1 -1
H382 H 0.3938 0.4817 0.8337 0.0639 0.5000 Uiso R 1 -1
H383 H 0.3651 0.6193 0.7833 0.0639 0.5000 Uiso R 1 -1
H391 H 0.4594 0.8148 0.5100 0.0769 0.5000 Uiso R 1 -1
H392 H 0.5090 0.8146 0.5786 0.0769 0.5000 Uiso R 1 -1
H393 H 0.4666 0.9115 0.5988 0.0768 0.5000 Uiso R 1 -1

loop_
_atom_site_aniso_label
_atom_site_aniso_U_11
_atom_site_aniso_U_22
_atom_site_aniso_U_33
_atom_site_aniso_U_23
_atom_site_aniso_U_13
_atom_site_aniso_U_12
Br1 0.0433(3) 0.0307(3) 0.0373(3) 0.00047(17) 0.0057(2) 0.00457(18)
N11 0.0439(16) 0.0293(13) 0.0363(14) -0.0001(11) 0.0088(12) 0.0048(11)
C12 0.0394(17) 0.0315(16) 0.0414(17) 0.0016(13) 0.0112(14) 0.0019(13)
C13 0.0376(17) 0.0355(17) 0.0444(18) 0.0010(14) 0.0158(14) 0.0025(14)
C14 0.0432(18) 0.0365(18) 0.0392(17) -0.0024(13) 0.0151(14) -0.0005(14)
C15 0.0396(17) 0.0396(18) 0.0410(17) -0.0024(14) 0.0097(14) -0.0005(14)
C16 0.0391(17) 0.0365(17) 0.0373(16) 0.0007(13) 0.0082(13) 0.0023(14)
C17 0.0401(19) 0.039(2) 0.065(2) -0.0065(17) 0.0018(17) 0.0032(15)
C18 0.052(2) 0.048(2) 0.066(3) -0.0196(19) 0.020(2) -0.0046(18)
C19 0.0392(19) 0.053(2) 0.061(2) -0.0121(19) 0.0058(17) 0.0080(17)
Br2 0.0326(5) 0.0172(3) 0.0359(7) -0.0007(5) 0.0060(4) 0.0036(3)
N21 0.032(4) 0.029(4) 0.028(4) -0.007(4) 0.010(3) 0.008(3)
C22 0.025(5) 0.021(4) 0.031(7) -0.000(4) 0.008(4) -0.001(3)
C23 0.030(4) 0.018(4) 0.037(6) 0.002(4) 0.009(4) -0.006(3)
C24 0.029(5) 0.026(4) 0.034(6) -0.004(5) 0.007(4) 0.004(3)
C25 0.044(6) 0.024(5) 0.040(7) -0.009(5) 0.014(4) 0.014(4)
C26 0.046(6) 0.013(4) 0.037(7) 0.006(5) 0.009(5) 0.003(3)
C27 0.046(5) 0.016(4) 0.042(6) -0.001(4) 0.016(4) 0.001(3)
C28 0.060(7) 0.036(5) 0.044(7) -0.004(5) 0.025(5) 0.007(4)
C29 0.067(6) 0.016(5) 0.061(7) 0.009(4) 0.035(5) 0.003(3)
N31 0.031(3) 0.019(3) 0.030(4) -0.005(3) 0.010(3) 0.006(2)
C32 0.035(5) 0.016(5) 0.030(6) -0.002(4) 0.006(4) 0.003(3)
C33 0.035(6) 0.024(4) 0.033(7) 0.011(4) 0.010(4) -0.005(4)
C34 0.029(5) 0.036(6) 0.035(6) -0.002(5) 0.008(4) 0.004(4)
C35 0.042(6) 0.026(4) 0.044(9) -0.010(6) 0.018(5) 0.009(4)
C36 0.034(4) 0.022(5) 0.039(6) 0.006(5) 0.008(4) 0.006(3)
C37 0.080(8) 0.017(4) 0.042(6) 0.003(4) 0.023(5) 0.000(4)
C38 0.046(7) 0.045(5) 0.038(7) 0.000(6) 0.012(5) 0.003(5)
C39 0.077(6) 0.012(4) 0.079(8) 0.006(5) 0.048(6) 0.004(3)
Cl1 0.0625(6) 0.0427(5) 0.0472(5) -0.0035(4) 0.0131(4) -0.0179(4)
O11 0.213(6) 0.054(2) 0.090(3) -0.018(2) 0.079(3) -0.066(3)
O12 0.073(2) 0.0508(19) 0.137(4) 0.030(2) 0.056(2) 0.0155(17)
O13 0.216(6) 0.068(3) 0.0493(19) 0.0080(18) -0.025(3) -0.073(3)
O14 0.0545(19) 0.082(3) 0.111(3) -0.046(2) 0.010(2) 0.0077(18)

loop_
_atom_type_symbol
_atom_type_scat_dispersion_real
_atom_type_scat_dispersion_imag
_atom_type_scat_Cromer_Mann_a1
_atom_type_scat_Cromer_Mann_b1
_atom_type_scat_Cromer_Mann_a2
_atom_type_scat_Cromer_Mann_b2
_atom_type_scat_Cromer_Mann_a3
_atom_type_scat_Cromer_Mann_b3
_atom_type_scat_Cromer_Mann_a4
_atom_type_scat_Cromer_Mann_b4
_atom_type_scat_Cromer_Mann_c
_atom_type_scat_source
C 0.0181 0.0091 2.3100 20.8439 1.0200 10.2075 1.5886 0.5687 0.8650 51.6512 0.2156 'International Tables Vol C 4.2.6.8 and 6.1.1.4'
H 0.0000 0.0000 0.4930 10.5109 0.3229 26.1257 0.1402 3.1424 0.0408 57.7998 0.0030 'International Tables Vol C 4.2.6.8 and 6.1.1.4'
Br -0.6763 1.2805 17.1789 2.1723 5.2358 16.5796 5.6377 0.2609 3.9851 41.4328 2.9557 'International Tables Vol C 4.2.6.8 and 6.1.1.4'
Cl 0.3639 0.7018 11.4604 0.0104 7.1964 1.1662 6.2556 18.5194 1.6455 47.7784 -9.5574 'International Tables Vol C 4.2.6.8 and 6.1.1.4'
N 0.0311 0.0180 12.2126 0.0057 3.1322 9.8933 2.0125 28.9975 1.1663 0.5826 -11.5290 'International Tables Vol C 4.2.6.8 and 6.1.1.4'
O 0.0492 0.0322 3.0485 13.2771 2.2868 5.7011 1.5463 0.3239 0.8670 32.9089 0.2508 'International Tables Vol C 4.2.6.8 and 6.1.1.4'

loop_
_geom_angle_atom_site_label_1
_geom_angle_site_symmetry_1
_geom_angle_atom_site_label_2
_geom_angle_atom_site_label_3
_geom_angle
_geom_angle_publ_flag
N11 4_656 Br1 N11 179.99 yes
Br1 . N11 C12 120.5(2) yes
Br1 . N11 C16 118.1(2) yes
C12 . N11 C16 121.2(3) yes
N11 . C12 C13 119.9(3) yes
N11 . C12 C17 118.0(3) yes
C13 . C12 C17 122.0(3) yes
C12 . C13 C14 120.6(3) yes
C12 . C13 H131 119.6 no
C14 . C13 H131 119.8 no
C13 . C14 C15 117.8(3) yes
C13 . C14 C18 121.3(3) yes
C15 . C14 C18 120.9(3) yes
C14 . C15 C16 121.1(3) yes
C14 . C15 H151 121.1 no
C16 . C15 H151 117.8 no
C15 . C16 N11 119.3(3) yes
C15 . C16 C19 121.9(3) yes
N11 . C16 C19 118.8(3) yes
C12 . C17 H171 111.6 no
C12 . C17 H172 109.4 no
H171 . C17 H172 111.2 no
C12 . C17 H173 109.6 no
H171 . C17 H173 108.1 no
H172 . C17 H173 106.7 no
C14 . C18 H181 111.7 no
C14 . C18 H182 108.7 no
H181 . C18 H182 108.1 no
C14 . C18 H183 110.6 no
H181 . C18 H183 108.5 no
H182 . C18 H183 109.2 no
C16 . C19 H191 110.3 no
C16 . C19 H192 110.4 no
H191 . C19 H192 108.4 no
C16 . C19 H193 108.8 no
H191 . C19 H193 110.1 no
H192 . C19 H193 108.8 no
N21 . Br2 N31 179.3(5) yes
Br2 . N21 C22 119.4(7) yes
Br2 . N21 C26 119.7(8) yes
C22 . N21 C26 120.9(10) yes
N21 . C22 C23 120.9(9) yes
N21 . C22 C27 118.9(11) yes
C23 . C22 C27 120.2(10) yes
C22 . C23 C24 120.2(10) yes
C22 . C23 H231 119.9 no
C24 . C23 H231 119.9 no
C23 . C24 C25 117.3(11) yes
C23 . C24 C28 121.5(12) yes
C25 . C24 C28 121.2(10) yes
C24 . C25 C26 119.6(12) yes
C24 . C25 H251 120.2 no
C26 . C25 H251 120.2 no
C25 . C26 N21 121.0(12) yes
C25 . C26 C29 121.5(11) yes
N21 . C26 C29 117.5(12) yes
C22 . C27 H271 109.5 no
C22 . C27 H272 109.7 no
H271 . C27 H272 109.6 no
C22 . C27 H273 109.1 no
H271 . C27 H273 109.2 no
H272 . C27 H273 109.7 no
C24 . C28 H281 109.8 no
C24 . C28 H282 109.4 no
H281 . C28 H282 109.8 no
C24 . C28 H283 109.0 no
H281 . C28 H283 109.6 no
H282 . C28 H283 109.3 no
C26 . C29 H291 109.7 no
C26 . C29 H292 110.1 no
H291 . C29 H292 109.4 no
C26 . C29 H293 110.5 no
H291 . C29 H293 108.4 no
H292 . C29 H293 108.8 no
Br2 . N31 C32 120.0(7) yes
Br2 . N31 C36 118.0(7) yes
C32 . N31 C36 122.0(9) yes
N31 . C32 C33 119.5(10) yes
N31 . C32 C37 119.0(9) yes
C33 . C32 C37 121.5(10) yes
C32 . C33 C34 121.8(10) yes
C32 . C33 H331 119.7 no
C34 . C33 H331 118.5 no
C33 . C34 C35 116.0(12) yes
C33 . C34 C38 121.2(11) yes
C35 . C34 C38 122.8(12) yes
C34 . C35 C36 123.4(12) yes
C34 . C35 H351 118.5 no
C36 . C35 H351 118.1 no
C35 . C36 N31 117.3(10) yes
C35 . C36 C39 123.3(11) yes
N31 . C36 C39 119.4(10) yes
C32 . C37 H371 108.3 no
C32 . C37 H372 109.6 no
H371 . C37 H372 109.2 no
C32 . C37 H373 109.6 no
H371 . C37 H373 109.7 no
H372 . C37 H373 110.5 no
C34 . C38 H381 110.8 no
C34 . C38 H382 110.8 no
H381 . C38 H382 108.1 no
C34 . C38 H383 111.0 no
H381 . C38 H383 108.3 no
H382 . C38 H383 107.7 no
C36 . C39 H391 109.6 no
C36 . C39 H392 108.9 no
H391 . C39 H392 110.4 no
C36 . C39 H393 109.4 no
H391 . C39 H393 109.3 no
H392 . C39 H393 109.2 no
O11 . Cl1 O12 109.0(3) yes
O11 . Cl1 O13 111.6(2) yes
O12 . Cl1 O13 112.7(3) yes
O11 . Cl1 O14 111.8(3) yes
O12 . Cl1 O14 105.1(3) yes
O13 . Cl1 O14 106.4(3) yes

loop_
_geom_bond_atom_site_label_1
_geom_bond_atom_site_label_2
_geom_bond_site_symmetry_2
_geom_bond_distance
_geom_bond_publ_flag
Br1 N11 4_656 2.120(3) yes
Br1 N11 . 2.120(3) yes
N11 C12 . 1.352(4) yes
N11 C16 . 1.364(5) yes
C12 C13 . 1.385(5) yes
C12 C17 . 1.505(5) yes
C13 C14 . 1.389(5) yes
C13 H131 . 0.921 no
C14 C15 . 1.391(5) yes
C14 C18 . 1.512(5) yes
C15 C16 . 1.381(5) yes
C15 H151 . 0.933 no
C16 C19 . 1.496(5) yes
C17 H171 . 0.966 no
C17 H172 . 0.961 no
C17 H173 . 0.975 no
C18 H181 . 0.959 no
C18 H182 . 0.963 no
C18 H183 . 0.965 no
C19 H191 . 0.949 no
C19 H192 . 0.948 no
C19 H193 . 0.959 no
Br2 N21 . 2.125(8) yes
Br2 N31 . 2.127(8) yes
N21 C22 . 1.332(14) yes
N21 C26 . 1.349(17) yes
C22 C23 . 1.368(12) yes
C22 C27 . 1.527(16) yes
C23 C24 . 1.408(16) yes
C23 H231 . 0.923 no
C24 C25 . 1.404(17) yes
C24 C28 . 1.485(12) yes
C25 C26 . 1.372(14) yes
C25 H251 . 0.929 no
C26 C29 . 1.496(14) yes
C27 H271 . 0.959 no
C27 H272 . 0.963 no
C27 H273 . 0.959 no
C28 H281 . 0.961 no
C28 H282 . 0.962 no
C28 H283 . 0.953 no
C29 H291 . 0.959 no
C29 H292 . 0.959 no
C29 H293 . 0.957 no
N31 C32 . 1.331(13) yes
N31 C36 . 1.378(17) yes
C32 C33 . 1.370(13) yes
C32 C37 . 1.495(16) yes
C33 C34 . 1.403(19) yes
C33 H331 . 0.924 no
C34 C35 . 1.354(18) yes
C34 C38 . 1.498(13) yes
C35 C36 . 1.387(13) yes
C35 H351 . 0.923 no
C36 C39 . 1.517(14) yes
C37 H371 . 0.954 no
C37 H372 . 0.958 no
C37 H373 . 0.964 no
C38 H381 . 0.959 no
C38 H382 . 0.955 no
C38 H383 . 0.959 no
C39 H391 . 0.962 no
C39 H392 . 0.958 no
C39 H393 . 0.957 no
Cl1 O11 . 1.415(4) yes
Cl1 O12 . 1.417(4) yes
Cl1 O13 . 1.420(4) yes
Cl1 O14 . 1.434(4) yes

loop_
_geom_hbond_atom_site_label_D
_geom_hbond_site_symmetry_D
_geom_hbond_atom_site_label_H
_geom_hbond_atom_site_label_A
_geom_hbond_site_symmetry_A
_geom_hbond_angle_DHA
_geom_hbond_distance_DH
_geom_hbond_distance_HA
_geom_hbond_distance_DA
_geom_hbond_publ_flag
C23 . H231 O12 6_564 156 0.92 2.38 3.245(14) yes
C25 . H251 O12 6_554 172 0.93 2.44 3.360(14) yes
C27 . H271 O12 6_564 155 0.96 2.53 3.425(14) yes
C27 . H272 O13 1_565 155 0.96 2.55 3.446(14) yes
C37 2_666 H272 O13 1_565 148 0.85 2.55 3.306(14) yes
C28 . H283 O11 6_564 158 0.95 2.53 3.432(14) yes
C37 . H373 O13 2_656 153 0.96 2.42 3.306(14) yes
